data_7116421
loop_
_publ_author_name
'Holger Braunschweig'
'Christina Claes'
'Alexander Damme'
'Andrea Deissenberger'
'Rian D. Dewhurst'
'Christian Horl'
'Thomas Kramer'

_publ_section_title
;
 A facile and selective route to remarkably inert monocyclic
 NHC-stabilized boriranes
;
_journal_name_full Chem.Commun.
_journal_page_first 1627
_journal_paper_doi 10.1039/C4cc09036E
_journal_volume 51
_journal_year 2015
_chemical_formula_moiety 'C25 H25 B N2'
_chemical_formula_sum 'C25 H25 B N2'
_chemical_formula_weight 364.28
_chemical_name_common
;
?
;
_chemical_name_systematic
; 
?
;
_space_group_IT_number 14
_symmetry_cell_setting monoclinic
_symmetry_space_group_name_Hall '-P 2yn'
_symmetry_space_group_name_H-M 'P 1 21/n 1'
_atom_sites_solution_hydrogens geom
_atom_sites_solution_primary direct
_atom_sites_solution_secondary difmap
_audit_creation_method SHELXL-97
_audit_update_record
;
2014-10-16 deposited with the CCDC.
2014-12-02 downloaded from the CCDC.
;
_cell_angle_alpha 90.00
_cell_angle_beta 93.975(4)
_cell_angle_gamma 90.00
_cell_formula_units_Z 4
_cell_length_a 10.6800(12)
_cell_length_b 14.1175(15)
_cell_length_c 13.6179(15)
_cell_measurement_reflns_used 3604
_cell_measurement_temperature 100(2)
_cell_measurement_theta_max 26.71
_cell_measurement_theta_min 2.39
_cell_volume 2048.3(4)
_computing_cell_refinement 'Saint+ ver. 7.68A (Bruker AXS)'
_computing_data_collection 'APEX2 ver. 2010.3 (Bruker AXS)'
_computing_data_reduction 'Saint+ ver. 7.68A (Bruker AXS)'
_computing_molecular_graphics 'XP ver. 5.1 (Bruker AXS, 1998)'
_computing_publication_material 'SHELXL-97 (Sheldrick, 2008)'
_computing_structure_refinement 'SHELXL-97 (Sheldrick, 1997)'
_computing_structure_solution 'SHELXS-97 (Sheldrick, 1990)'
_diffrn_ambient_temperature 100(2)
_diffrn_detector_area_resol_mean 8.333
_diffrn_measured_fraction_theta_full 1.000
_diffrn_measured_fraction_theta_max 1.000
_diffrn_measurement_device_type 'Bruker X8-APEX II'
_diffrn_measurement_method '\f and \w scans'
_diffrn_radiation_monochromator 'multi-layer mirror'
_diffrn_radiation_source 'rotating anode'
_diffrn_radiation_type MoK\a
_diffrn_radiation_wavelength 0.71073
_diffrn_reflns_av_R_equivalents 0.0309
_diffrn_reflns_av_sigmaI/netI 0.0384
_diffrn_reflns_limit_h_max 11
_diffrn_reflns_limit_h_min -13
_diffrn_reflns_limit_k_max 17
_diffrn_reflns_limit_k_min -13
_diffrn_reflns_limit_l_max 17
_diffrn_reflns_limit_l_min -17
_diffrn_reflns_number 12993
_diffrn_reflns_theta_full 26.00
_diffrn_reflns_theta_max 26.75
_diffrn_reflns_theta_min 2.08
_exptl_absorpt_coefficient_mu 0.068
_exptl_absorpt_correction_T_max 0.7454
_exptl_absorpt_correction_T_min 0.6198
_exptl_absorpt_correction_type multi-scan
_exptl_absorpt_process_details 'Sadabs 2008/1 (Bruker 2008)'
_exptl_crystal_colour colourless
_exptl_crystal_density_diffrn 1.181
_exptl_crystal_density_method 'not measured'
_exptl_crystal_description block
_exptl_crystal_F_000 776
_exptl_crystal_recrystallization_method 'Re-crystallisation from solvent: '
_exptl_crystal_size_max 0.23
_exptl_crystal_size_mid 0.16
_exptl_crystal_size_min 0.11
_refine_diff_density_max 0.288
_refine_diff_density_min -0.223
_refine_diff_density_rms 0.039
_refine_ls_extinction_method none
_refine_ls_goodness_of_fit_ref 1.030
_refine_ls_hydrogen_treatment mixed
_refine_ls_matrix_type full
_refine_ls_number_parameters 263
_refine_ls_number_reflns 4364
_refine_ls_number_restraints 0
_refine_ls_restrained_S_all 1.030
_refine_ls_R_factor_all 0.0593
_refine_ls_R_factor_gt 0.0416
_refine_ls_shift/su_max 0.000
_refine_ls_shift/su_mean 0.000
_refine_ls_structure_factor_coef Fsqd
_refine_ls_weighting_details 'calc w=1/[\s^2^(Fo^2^)+(0.0445P)^2^+0.5397P] where P=(Fo^2^+2Fc^2^)/3'
_refine_ls_weighting_scheme calc
_refine_ls_wR_factor_gt 0.0946
_refine_ls_wR_factor_ref 0.1023
_reflns_number_gt 3377
_reflns_number_total 4364
_reflns_threshold_expression >2sigma(I)
_cod_data_source_file c4cc09036e2.cif
_cod_data_source_block 3
_cod_original_sg_symbol_H-M P2(1)/n
_cod_database_code 7116421

loop_
_symmetry_equiv_pos_as_xyz
'x, y, z'
'-x+1/2, y+1/2, -z+1/2'
'-x, -y, -z'
'x-1/2, -y-1/2, z-1/2'

loop_
_atom_site_label
_atom_site_type_symbol
_atom_site_fract_x
_atom_site_fract_y
_atom_site_fract_z
_atom_site_U_iso_or_equiv
_atom_site_adp_type
_atom_site_occupancy
_atom_site_symmetry_multiplicity
_atom_site_calc_flag
_atom_site_refinement_flags
C1 C 0.89094(12) 0.14095(9) 0.71743(10) 0.0159(3) Uani 1 1 d .
B1 B 1.02332(13) 0.09921(10) 0.76206(11) 0.0152(3) Uani 1 1 d .
H1 H 0.8699(12) 0.2044(10) 0.7414(10) 0.012(3) Uiso 1 1 d .
C2 C 1.00145(12) 0.14078(9) 0.65169(10) 0.0160(3) Uani 1 1 d .
H2 H 0.9929(13) 0.0915(10) 0.5981(11) 0.018(4) Uiso 1 1 d .
C11 C 1.03603(12) -0.01305(9) 0.77159(9) 0.0162(3) Uani 1 1 d .
N12 N 1.11237(10) -0.07179(8) 0.72536(8) 0.0196(3) Uani 1 1 d .
C13 C 1.09851(14) -0.16362(10) 0.75736(11) 0.0272(3) Uani 1 1 d .
H13 H 1.1421 -0.2178 0.7362 0.033 Uiso 1 1 calc R
C14 C 1.01206(14) -0.16192(10) 0.82388(11) 0.0263(3) Uani 1 1 d .
H14 H 0.9822 -0.2147 0.8587 0.032 Uiso 1 1 calc R
N15 N 0.97451(10) -0.06899(8) 0.83231(8) 0.0192(3) Uani 1 1 d .
C16 C 1.20051(14) -0.04328(11) 0.65385(11) 0.0273(3) Uani 1 1 d .
H16A H 1.2108 0.0257 0.6557 0.041 Uiso 1 1 calc R
H16B H 1.1682 -0.0627 0.5878 0.041 Uiso 1 1 calc R
H16C H 1.2819 -0.0737 0.6700 0.041 Uiso 1 1 calc R
C17 C 0.87924(13) -0.03627(10) 0.89628(11) 0.0250(3) Uani 1 1 d .
H17A H 0.8863 -0.0721 0.9580 0.037 Uiso 1 1 calc R
H17B H 0.7957 -0.0459 0.8634 0.037 Uiso 1 1 calc R
H17C H 0.8918 0.0313 0.9104 0.037 Uiso 1 1 calc R
C21 C 1.10583(12) 0.15537(9) 0.84531(9) 0.0153(3) Uani 1 1 d .
C22 C 1.06047(12) 0.23018(9) 0.89991(10) 0.0176(3) Uani 1 1 d .
H22 H 0.9758 0.2498 0.8871 0.021 Uiso 1 1 calc R
C23 C 1.13526(13) 0.27676(9) 0.97231(10) 0.0196(3) Uani 1 1 d .
H23 H 1.1016 0.3276 1.0078 0.023 Uiso 1 1 calc R
C24 C 1.25910(13) 0.24914(9) 0.99278(10) 0.0208(3) Uani 1 1 d .
H24 H 1.3102 0.2805 1.0425 0.025 Uiso 1 1 calc R
C25 C 1.30745(13) 0.17535(10) 0.94000(10) 0.0205(3) Uani 1 1 d .
H25 H 1.3921 0.1560 0.9532 0.025 Uiso 1 1 calc R
C26 C 1.23175(12) 0.12980(9) 0.86778(10) 0.0181(3) Uani 1 1 d .
H26 H 1.2663 0.0794 0.8322 0.022 Uiso 1 1 calc R
C31 C 0.77638(12) 0.08492(9) 0.68998(9) 0.0167(3) Uani 1 1 d .
C32 C 0.66093(12) 0.11513(9) 0.72100(10) 0.0194(3) Uani 1 1 d .
H32 H 0.6580 0.1702 0.7608 0.023 Uiso 1 1 calc R
C33 C 0.55045(13) 0.06682(10) 0.69520(11) 0.0239(3) Uani 1 1 d .
H33 H 0.4733 0.0893 0.7171 0.029 Uiso 1 1 calc R
C34 C 0.55201(13) -0.01390(11) 0.63770(11) 0.0273(3) Uani 1 1 d .
H34 H 0.4764 -0.0469 0.6195 0.033 Uiso 1 1 calc R
C35 C 0.66562(14) -0.04589(10) 0.60713(11) 0.0266(3) Uani 1 1 d .
H35 H 0.6679 -0.1015 0.5680 0.032 Uiso 1 1 calc R
C36 C 0.77603(13) 0.00241(10) 0.63303(10) 0.0210(3) Uani 1 1 d .
H36 H 0.8530 -0.0210 0.6117 0.025 Uiso 1 1 calc R
C41 C 1.05678(12) 0.22987(9) 0.61656(9) 0.0170(3) Uani 1 1 d .
C42 C 1.03416(12) 0.31934(9) 0.65578(10) 0.0200(3) Uani 1 1 d .
H42 H 0.9830 0.3247 0.7098 0.024 Uiso 1 1 calc R
C43 C 1.08515(14) 0.40032(10) 0.61716(11) 0.0246(3) Uani 1 1 d .
H43 H 1.0671 0.4603 0.6444 0.030 Uiso 1 1 calc R
C44 C 1.16174(14) 0.39513(10) 0.53971(11) 0.0275(3) Uani 1 1 d .
H44 H 1.1964 0.4510 0.5136 0.033 Uiso 1 1 calc R
C45 C 1.18721(14) 0.30713(11) 0.50064(11) 0.0277(3) Uani 1 1 d .
H45 H 1.2406 0.3023 0.4479 0.033 Uiso 1 1 calc R
C46 C 1.13489(13) 0.22612(10) 0.53842(11) 0.0231(3) Uani 1 1 d .
H46 H 1.1526 0.1664 0.5104 0.028 Uiso 1 1 calc R

loop_
_atom_site_aniso_label
_atom_site_aniso_U_11
_atom_site_aniso_U_22
_atom_site_aniso_U_33
_atom_site_aniso_U_23
_atom_site_aniso_U_13
_atom_site_aniso_U_12
C1 0.0170(6) 0.0139(6) 0.0167(6) -0.0005(5) 0.0004(5) 0.0004(5)
B1 0.0150(7) 0.0146(7) 0.0161(7) 0.0001(6) 0.0016(6) 0.0001(5)
C2 0.0165(6) 0.0161(6) 0.0154(6) -0.0013(5) 0.0005(5) -0.0004(5)
C11 0.0151(6) 0.0181(6) 0.0152(6) -0.0015(5) -0.0016(5) -0.0005(5)
N12 0.0217(6) 0.0161(6) 0.0213(6) -0.0024(5) 0.0036(5) 0.0015(4)
C13 0.0349(8) 0.0152(7) 0.0316(8) -0.0025(6) 0.0031(7) 0.0040(6)
C14 0.0347(8) 0.0145(7) 0.0300(8) 0.0011(6) 0.0032(7) -0.0010(6)
N15 0.0206(6) 0.0168(6) 0.0204(6) 0.0012(5) 0.0029(5) -0.0012(4)
C16 0.0260(8) 0.0277(8) 0.0294(8) 0.0003(6) 0.0113(7) 0.0042(6)
C17 0.0263(8) 0.0254(7) 0.0243(7) 0.0046(6) 0.0098(6) 0.0016(6)
C21 0.0179(6) 0.0137(6) 0.0143(6) 0.0041(5) 0.0009(5) -0.0016(5)
C22 0.0173(6) 0.0179(6) 0.0174(7) 0.0019(5) -0.0002(5) 0.0015(5)
C23 0.0266(7) 0.0148(6) 0.0172(7) 0.0006(5) 0.0009(6) -0.0001(5)
C24 0.0249(7) 0.0192(7) 0.0173(7) 0.0018(5) -0.0050(6) -0.0057(5)
C25 0.0170(7) 0.0233(7) 0.0208(7) 0.0038(6) -0.0017(6) -0.0005(5)
C26 0.0195(7) 0.0173(6) 0.0178(7) 0.0008(5) 0.0020(6) 0.0010(5)
C31 0.0185(7) 0.0168(6) 0.0144(6) 0.0035(5) -0.0009(5) -0.0012(5)
C32 0.0206(7) 0.0186(7) 0.0192(7) 0.0005(5) 0.0014(6) 0.0002(5)
C33 0.0166(7) 0.0284(8) 0.0274(8) 0.0023(6) 0.0054(6) -0.0012(6)
C34 0.0200(7) 0.0311(8) 0.0308(8) -0.0020(7) 0.0009(6) -0.0104(6)
C35 0.0275(8) 0.0227(7) 0.0298(8) -0.0080(6) 0.0038(7) -0.0070(6)
C36 0.0183(7) 0.0220(7) 0.0230(7) -0.0021(6) 0.0038(6) -0.0014(5)
C41 0.0146(6) 0.0205(7) 0.0154(6) 0.0017(5) -0.0036(5) -0.0007(5)
C42 0.0200(7) 0.0218(7) 0.0180(7) -0.0009(5) 0.0010(6) -0.0035(5)
C43 0.0285(8) 0.0190(7) 0.0261(8) -0.0013(6) 0.0000(6) -0.0053(6)
C44 0.0313(8) 0.0238(8) 0.0278(8) 0.0048(6) 0.0057(7) -0.0101(6)
C45 0.0273(8) 0.0315(8) 0.0254(8) 0.0021(6) 0.0098(6) -0.0055(6)
C46 0.0233(7) 0.0228(7) 0.0235(7) -0.0002(6) 0.0037(6) -0.0003(6)

loop_
_atom_type_symbol
_atom_type_description
_atom_type_scat_dispersion_real
_atom_type_scat_dispersion_imag
_atom_type_scat_source
C C 0.0033 0.0016 'International Tables Vol C Tables 4.2.6.8 and 6.1.1.4'
H H 0.0000 0.0000 'International Tables Vol C Tables 4.2.6.8 and 6.1.1.4'
B B 0.0013 0.0007 'International Tables Vol C Tables 4.2.6.8 and 6.1.1.4'
N N 0.0061 0.0033 'International Tables Vol C Tables 4.2.6.8 and 6.1.1.4'

loop_
_geom_angle_atom_site_label_1
_geom_angle_atom_site_label_2
_geom_angle_atom_site_label_3
_geom_angle
C31 C1 C2 120.54(11)
C31 C1 B1 125.95(11)
C2 C1 B1 61.83(8)
C31 C1 H1 111.4(8)
C2 C1 H1 113.5(8)
B1 C1 H1 115.0(8)
C11 B1 C21 113.31(11)
C11 B1 C1 117.49(11)
C21 B1 C1 120.84(11)
C11 B1 C2 116.27(11)
C21 B1 C2 121.14(11)
C1 B1 C2 56.61(8)
C41 C2 C1 121.89(11)
C41 C2 B1 124.97(11)
C1 C2 B1 61.56(8)
C41 C2 H2 111.7(8)
C1 C2 H2 113.0(8)
B1 C2 H2 115.1(8)
N15 C11 N12 105.21(11)
N15 C11 B1 126.16(11)
N12 C11 B1 128.58(12)
C11 N12 C13 110.42(12)
C11 N12 C16 125.55(11)
C13 N12 C16 124.01(12)
C14 C13 N12 106.94(12)
C14 C13 H13 126.5
N12 C13 H13 126.5
C13 C14 N15 106.97(12)
C13 C14 H14 126.5
N15 C14 H14 126.5
C11 N15 C14 110.46(11)
C11 N15 C17 124.80(11)
C14 N15 C17 124.73(12)
N12 C16 H16A 109.5
N12 C16 H16B 109.5
H16A C16 H16B 109.5
N12 C16 H16C 109.5
H16A C16 H16C 109.5
H16B C16 H16C 109.5
N15 C17 H17A 109.5
N15 C17 H17B 109.5
H17A C17 H17B 109.5
N15 C17 H17C 109.5
H17A C17 H17C 109.5
H17B C17 H17C 109.5
C22 C21 C26 116.11(12)
C22 C21 B1 123.93(11)
C26 C21 B1 119.96(11)
C23 C22 C21 122.10(12)
C23 C22 H22 119.0
C21 C22 H22 119.0
C24 C23 C22 120.12(13)
C24 C23 H23 119.9
C22 C23 H23 119.9
C25 C24 C23 119.42(12)
C25 C24 H24 120.3
C23 C24 H24 120.3
C24 C25 C26 119.77(13)
C24 C25 H25 120.1
C26 C25 H25 120.1
C25 C26 C21 122.48(12)
C25 C26 H26 118.8
C21 C26 H26 118.8
C32 C31 C36 116.95(12)
C32 C31 C1 119.39(12)
C36 C31 C1 123.66(12)
C33 C32 C31 121.76(13)
C33 C32 H32 119.1
C31 C32 H32 119.1
C34 C33 C32 120.34(13)
C34 C33 H33 119.8
C32 C33 H33 119.8
C33 C34 C35 118.93(13)
C33 C34 H34 120.5
C35 C34 H34 120.5
C34 C35 C36 120.70(13)
C34 C35 H35 119.7
C36 C35 H35 119.7
C35 C36 C31 121.32(13)
C35 C36 H36 119.3
C31 C36 H36 119.3
C46 C41 C42 116.92(12)
C46 C41 C2 119.06(12)
C42 C41 C2 124.01(12)
C43 C42 C41 121.15(13)
C43 C42 H42 119.4
C41 C42 H42 119.4
C44 C43 C42 121.03(13)
C44 C43 H43 119.5
C42 C43 H43 119.5
C43 C44 C45 118.90(13)
C43 C44 H44 120.6
C45 C44 H44 120.6
C44 C45 C46 120.12(13)
C44 C45 H45 119.9
C46 C45 H45 119.9
C45 C46 C41 121.88(13)
C45 C46 H46 119.1
C41 C46 H46 119.1

loop_
_geom_bond_atom_site_label_1
_geom_bond_atom_site_label_2
_geom_bond_distance
C1 C31 1.4830(18)
C1 C2 1.5300(18)
C1 B1 1.6113(19)
C1 H1 0.985(14)
B1 C11 1.5952(19)
B1 C21 1.5975(19)
B1 C2 1.6154(19)
C2 C41 1.4829(18)
C2 H2 1.008(14)
C11 N15 1.3470(17)
C11 N12 1.3489(17)
N12 C13 1.3789(18)
N12 C16 1.4572(17)
C13 C14 1.338(2)
C13 H13 0.9500
C14 N15 1.3789(17)
C14 H14 0.9500
N15 C17 1.4596(17)
C16 H16A 0.9800
C16 H16B 0.9800
C16 H16C 0.9800
C17 H17A 0.9800
C17 H17B 0.9800
C17 H17C 0.9800
C21 C22 1.3974(18)
C21 C26 1.4054(18)
C22 C23 1.3905(19)
C22 H22 0.9500
C23 C24 1.3885(19)
C23 H23 0.9500
C24 C25 1.3855(19)
C24 H24 0.9500
C25 C26 1.3873(19)
C25 H25 0.9500
C26 H26 0.9500
C31 C32 1.3975(18)
C31 C36 1.3993(18)
C32 C33 1.3868(19)
C32 H32 0.9500
C33 C34 1.384(2)
C33 H33 0.9500
C34 C35 1.385(2)
C34 H34 0.9500
C35 C36 1.3864(19)
C35 H35 0.9500
C36 H36 0.9500
C41 C46 1.3979(19)
C41 C42 1.3990(19)
C42 C43 1.3855(19)
C42 H42 0.9500
C43 C44 1.381(2)
C43 H43 0.9500
C44 C45 1.386(2)
C44 H44 0.9500
C45 C46 1.387(2)
C45 H45 0.9500
C46 H46 0.9500

loop_
_geom_torsion_atom_site_label_1
_geom_torsion_atom_site_label_2
_geom_torsion_atom_site_label_3
_geom_torsion_atom_site_label_4
_geom_torsion
C31 C1 B1 C11 4.12(19)
C2 C1 B1 C11 -104.76(13)
C31 C1 B1 C21 -141.99(13)
C2 C1 B1 C21 109.13(13)
C31 C1 B1 C2 108.88(14)
C31 C1 C2 C41 127.27(13)
B1 C1 C2 C41 -115.52(13)
C31 C1 C2 B1 -117.21(13)
C11 B1 C2 C41 -142.33(13)
C21 B1 C2 C41 2.15(19)
C1 B1 C2 C41 110.75(14)
C11 B1 C2 C1 106.92(12)
C21 B1 C2 C1 -108.61(13)
C21 B1 C11 N15 81.49(16)
C1 B1 C11 N15 -67.08(17)
C2 B1 C11 N15 -131.30(13)
C21 B1 C11 N12 -95.44(16)
C1 B1 C11 N12 115.99(15)
C2 B1 C11 N12 51.77(18)
N15 C11 N12 C13 -0.13(15)
B1 C11 N12 C13 177.30(13)
N15 C11 N12 C16 -178.33(12)
B1 C11 N12 C16 -0.9(2)
C11 N12 C13 C14 0.31(16)
C16 N12 C13 C14 178.55(13)
N12 C13 C14 N15 -0.36(16)
N12 C11 N15 C14 -0.10(15)
B1 C11 N15 C14 -177.62(12)
N12 C11 N15 C17 -178.70(12)
B1 C11 N15 C17 3.8(2)
C13 C14 N15 C11 0.30(16)
C13 C14 N15 C17 178.90(13)
C11 B1 C21 C22 -132.77(13)
C1 B1 C21 C22 14.64(19)
C2 B1 C21 C22 81.80(17)
C11 B1 C21 C26 46.74(16)
C1 B1 C21 C26 -165.85(12)
C2 B1 C21 C26 -98.70(15)
C26 C21 C22 C23 -0.01(19)
B1 C21 C22 C23 179.51(12)
C21 C22 C23 C24 -0.3(2)
C22 C23 C24 C25 0.5(2)
C23 C24 C25 C26 -0.2(2)
C24 C25 C26 C21 -0.1(2)
C22 C21 C26 C25 0.23(19)
B1 C21 C26 C25 -179.31(12)
C2 C1 C31 C32 -151.67(12)
B1 C1 C31 C32 132.77(14)
C2 C1 C31 C36 27.71(19)
B1 C1 C31 C36 -47.9(2)
C36 C31 C32 C33 -1.17(19)
C1 C31 C32 C33 178.25(13)
C31 C32 C33 C34 0.3(2)
C32 C33 C34 C35 0.5(2)
C33 C34 C35 C36 -0.4(2)
C34 C35 C36 C31 -0.4(2)
C32 C31 C36 C35 1.2(2)
C1 C31 C36 C35 -178.17(13)
C1 C2 C41 C46 -164.20(12)
B1 C2 C41 C46 120.23(14)
C1 C2 C41 C42 14.65(19)
B1 C2 C41 C42 -60.92(18)
C46 C41 C42 C43 1.29(19)
C2 C41 C42 C43 -177.59(13)
C41 C42 C43 C44 -1.1(2)
C42 C43 C44 C45 0.0(2)
C43 C44 C45 C46 0.8(2)
C44 C45 C46 C41 -0.6(2)
C42 C41 C46 C45 -0.4(2)
C2 C41 C46 C45 178.49(13)
